data_4078778
loop_
_publ_author_name
'Lotz, Simon'
'van Jaarsveld, Nina A.'
'Liles, David C.'
'Crause, Chantelle'
'G\"orls, Helmar'
'Terblans, Yvette M.'

_publ_section_title
;
 Fischer Dinuclear and Mononuclear Bis-Carbene Complexes of Thiophene and
 Thiophene Derivatives
;
_journal_issue 15
_journal_name_full Organometallics
_journal_page_first 5371
_journal_paper_doi 10.1021/om300414y
_journal_volume 31
_journal_year 2012
_chemical_formula_moiety 'C15 H11 Cr N O6 S'
_chemical_formula_sum 'C15 H11 Cr N O6 S'
_chemical_formula_weight 385.31
_chemical_name_systematic
; 
[2-(Ethoxymethylidenyl)-4-methyl-4-<i>H</i>-thienopyrrole](pentacarbonyl)
chromium 
;
_space_group_IT_number 62
_symmetry_cell_setting orthorhombic
_symmetry_space_group_name_Hall '-P 2ac 2n'
_symmetry_space_group_name_H-M 'P n m a'
_atom_sites_solution_hydrogens geom
_atom_sites_solution_primary direct
_atom_sites_solution_secondary difmap
_audit_creation_method SHELXL-97
_cell_angle_alpha 90.00
_cell_angle_beta 90.00
_cell_angle_gamma 90.00
_cell_formula_units_Z 4
_cell_length_a 23.6393(7)
_cell_length_b 7.5262(3)
_cell_length_c 9.1870(3)
_cell_measurement_reflns_used 7473
_cell_measurement_temperature 183(2)
_cell_measurement_theta_max 27.49
_cell_measurement_theta_min 2.81
_cell_volume 1634.50(10)
_computing_cell_refinement 'HKL Scalepack (Otwinowski & Minor 1997)'
_computing_data_collection 'COLLECT (Nonius B.V. 1998)'
_computing_data_reduction ' HKL Denzo and Scalepack (Otwinowski & Minor 1997)'
_computing_molecular_graphics ' ORTEP-3 for Windows (Farrugia, 1997), POV-Ray (Cason, 2004)'
_computing_publication_material ' SHELXL-97, PLATON (Spek, 2009)'
_computing_structure_refinement 'SHELXL-97 (Sheldrick, 2008)'
_computing_structure_solution 'SHELXS-97 (Sheldrick, 2008)'
_diffrn_ambient_temperature 183(2)
_diffrn_measured_fraction_theta_full 0.990
_diffrn_measured_fraction_theta_max 0.990
_diffrn_measurement_device_type 'Nonius Kappa CCD'
_diffrn_measurement_method '\f and \w scans'
_diffrn_radiation_monochromator graphite
_diffrn_radiation_source 'fine-focus sealed tube'
_diffrn_radiation_type MoK\a
_diffrn_radiation_wavelength 0.71073
_diffrn_reflns_av_R_equivalents 0.0704
_diffrn_reflns_av_sigmaI/netI 0.0547
_diffrn_reflns_limit_h_max 30
_diffrn_reflns_limit_h_min -27
_diffrn_reflns_limit_k_max 9
_diffrn_reflns_limit_k_min -9
_diffrn_reflns_limit_l_max 11
_diffrn_reflns_limit_l_min -11
_diffrn_reflns_number 7473
_diffrn_reflns_theta_full 27.49
_diffrn_reflns_theta_max 27.49
_diffrn_reflns_theta_min 2.81
_exptl_absorpt_coefficient_mu 0.858
_exptl_absorpt_correction_T_max 0.926
_exptl_absorpt_correction_T_min 0.908
_exptl_absorpt_correction_type multi-scan
_exptl_absorpt_process_details 'Sortav (Blessing 1995)'
_exptl_crystal_colour red-orange
_exptl_crystal_density_diffrn 1.566
_exptl_crystal_density_method 'not measured'
_exptl_crystal_description prism
_exptl_crystal_F_000 784
_exptl_crystal_size_max 0.12
_exptl_crystal_size_mid 0.10
_exptl_crystal_size_min 0.09
_refine_diff_density_max 0.622
_refine_diff_density_min -0.500
_refine_diff_density_rms 0.097
_refine_ls_extinction_coef 0.0124(19)
_refine_ls_extinction_expression Fc^*^=kFc[1+0.001xFc^2^\l^3^/sin(2\q)]^-1/4^
_refine_ls_extinction_method SHELXL
_refine_ls_goodness_of_fit_ref 1.007
_refine_ls_hydrogen_treatment constr
_refine_ls_matrix_type full
_refine_ls_number_parameters 134
_refine_ls_number_reflns 1996
_refine_ls_number_restraints 0
_refine_ls_restrained_S_all 1.007
_refine_ls_R_factor_all 0.0501
_refine_ls_R_factor_gt 0.0390
_refine_ls_shift/su_max 0.000
_refine_ls_shift/su_mean 0.000
_refine_ls_structure_factor_coef Fsqd
_refine_ls_weighting_details 'calc w=1/[\s^2^(Fo^2^)+(0.0760P)^2^+0.0000P] where P=(Fo^2^+2Fc^2^)/3'
_refine_ls_weighting_scheme calc
_refine_ls_wR_factor_gt 0.1151
_refine_ls_wR_factor_ref 0.1195
_reflns_number_gt 1536
_reflns_number_total 1996
_reflns_threshold_expression >2\s(I)
_cod_data_source_file om300414y_si_002.cif
_cod_data_source_block complex_8a_fo1428
_cod_database_code 4078778

loop_
_symmetry_equiv_pos_as_xyz
'x, y, z'
'-x+1/2, -y, z+1/2'
'-x, y+1/2, -z'
'x+1/2, -y+1/2, -z+1/2'
'-x, -y, -z'
'x-1/2, y, -z-1/2'
'x, -y-1/2, z'
'-x-1/2, y-1/2, z-1/2'

loop_
_atom_site_label
_atom_site_type_symbol
_atom_site_fract_x
_atom_site_fract_y
_atom_site_fract_z
_atom_site_U_iso_or_equiv
_atom_site_adp_type
_atom_site_occupancy
_atom_site_symmetry_multiplicity
_atom_site_calc_flag
_atom_site_refinement_flags
Cr1 Cr 0.076001(17) 0.2500 0.33092(4) 0.02402(19) Uani 1 2 d S
C1 C 0.01571(12) 0.2500 0.4622(3) 0.0301(6) Uani 1 2 d S
O1 O -0.01954(9) 0.2500 0.5484(2) 0.0450(6) Uani 1 2 d S
C2 C 0.03716(8) 0.0738(3) 0.2208(2) 0.0309(5) Uani 1 1 d .
O2 O 0.01048(8) -0.0306(2) 0.16196(15) 0.0460(5) Uani 1 1 d .
C3 C 0.10859(8) 0.0657(3) 0.4442(2) 0.0296(4) Uani 1 1 d .
O3 O 0.12644(7) -0.0468(2) 0.51366(16) 0.0419(4) Uani 1 1 d .
C6 C 0.15046(12) 0.2500 0.2099(3) 0.0260(6) Uani 1 2 d S
O6 O 0.15689(8) 0.2500 0.06582(18) 0.0321(5) Uani 1 2 d S
S1 S 0.26584(3) 0.2500 0.15264(8) 0.0345(2) Uani 1 2 d S
C7 C 0.20651(11) 0.2500 0.2708(3) 0.0277(6) Uani 1 2 d S
C8 C 0.22323(12) 0.2500 0.4164(3) 0.0311(6) Uani 1 2 d S
H8 H 0.1979 0.2500 0.4967 0.037 Uiso 1 2 calc SR
C9 C 0.28202(13) 0.2500 0.4284(3) 0.0327(6) Uani 1 2 d S
C10 C 0.31179(12) 0.2500 0.2980(3) 0.0329(6) Uani 1 2 d S
C11 C 0.37049(14) 0.2500 0.3301(4) 0.0430(8) Uani 1 2 d S
H11 H 0.4011 0.2500 0.2630 0.052 Uiso 1 2 calc SR
C12 C 0.37337(13) 0.2500 0.4795(4) 0.0434(8) Uani 1 2 d S
H12 H 0.4077 0.2500 0.5333 0.052 Uiso 1 2 calc SR
N1 N 0.32083(10) 0.2500 0.5410(3) 0.0368(6) Uani 1 2 d S
C13 C 0.30713(15) 0.2500 0.6961(3) 0.0469(9) Uani 1 2 d S
H13A H 0.2660 0.2500 0.7085 0.070 Uiso 1 2 calc SR
H13B H 0.3231 0.3563 0.7419 0.070 Uiso 0.50 1 calc PR
H13C H 0.3231 0.1437 0.7419 0.070 Uiso 0.50 1 calc PR
C14 C 0.10974(13) 0.2500 -0.0348(3) 0.0376(7) Uani 1 2 d S
H14A H 0.0860 0.3568 -0.0197 0.045 Uiso 0.50 1 calc PR
H14B H 0.0860 0.1432 -0.0197 0.045 Uiso 0.50 1 calc PR
C15 C 0.13406(15) 0.2500 -0.1853(3) 0.0420(8) Uani 1 2 d S
H15A H 0.1033 0.2500 -0.2567 0.063 Uiso 1 2 calc SR
H15B H 0.1574 0.1437 -0.1988 0.063 Uiso 0.50 1 calc PR
H15C H 0.1574 0.3563 -0.1988 0.063 Uiso 0.50 1 calc PR

loop_
_atom_site_aniso_label
_atom_site_aniso_U_11
_atom_site_aniso_U_22
_atom_site_aniso_U_33
_atom_site_aniso_U_23
_atom_site_aniso_U_13
_atom_site_aniso_U_12
Cr1 0.0232(3) 0.0267(3) 0.0221(3) 0.000 -0.00129(16) 0.000
C1 0.0298(14) 0.0298(15) 0.0308(14) 0.000 -0.0054(12) 0.000
O1 0.0369(12) 0.0536(14) 0.0446(13) 0.000 0.0131(11) 0.000
C2 0.0309(10) 0.0359(12) 0.0260(9) 0.0027(8) -0.0008(8) -0.0015(9)
O2 0.0543(11) 0.0456(10) 0.0380(9) -0.0025(7) -0.0089(7) -0.0165(8)
C3 0.0288(10) 0.0327(11) 0.0274(9) -0.0033(8) -0.0010(8) -0.0039(8)
O3 0.0432(9) 0.0357(9) 0.0469(9) 0.0085(7) -0.0100(7) 0.0011(7)
C6 0.0291(13) 0.0265(14) 0.0225(12) 0.000 -0.0013(12) 0.000
O6 0.0270(10) 0.0461(12) 0.0231(9) 0.000 -0.0011(8) 0.000
S1 0.0244(4) 0.0469(5) 0.0322(4) 0.000 0.0027(3) 0.000
C7 0.0259(13) 0.0282(15) 0.0290(13) 0.000 0.0027(11) 0.000
C8 0.0323(15) 0.0327(15) 0.0284(13) 0.000 -0.0012(12) 0.000
C9 0.0321(14) 0.0283(15) 0.0376(15) 0.000 -0.0091(12) 0.000
C10 0.0276(15) 0.0316(16) 0.0394(15) 0.000 -0.0041(13) 0.000
C11 0.0301(17) 0.045(2) 0.0537(19) 0.000 -0.0017(14) 0.000
C12 0.0314(16) 0.0354(18) 0.063(2) 0.000 -0.0180(16) 0.000
N1 0.0338(13) 0.0340(14) 0.0428(14) 0.000 -0.0141(12) 0.000
C13 0.053(2) 0.046(2) 0.0419(17) 0.000 -0.0194(16) 0.000
C14 0.0353(16) 0.0539(19) 0.0235(13) 0.000 -0.0065(12) 0.000
C15 0.057(2) 0.0452(19) 0.0238(14) 0.000 0.0019(14) 0.000

loop_
_atom_type_symbol
_atom_type_description
_atom_type_scat_dispersion_real
_atom_type_scat_dispersion_imag
_atom_type_scat_source
C C 0.0033 0.0016 'International Tables Vol C Tables 4.2.6.8 and 6.1.1.4'
H H 0.0000 0.0000 'International Tables Vol C Tables 4.2.6.8 and 6.1.1.4'
N N 0.0061 0.0033 'International Tables Vol C Tables 4.2.6.8 and 6.1.1.4'
O O 0.0106 0.0060 'International Tables Vol C Tables 4.2.6.8 and 6.1.1.4'
S S 0.1246 0.1234 'International Tables Vol C Tables 4.2.6.8 and 6.1.1.4'
Cr Cr 0.3209 0.6236 'International Tables Vol C Tables 4.2.6.8 and 6.1.1.4'

loop_
_geom_angle_atom_site_label_1
_geom_angle_atom_site_label_2
_geom_angle_atom_site_label_3
_geom_angle
_geom_angle_site_symmetry_1
_geom_angle_site_symmetry_3
C1 Cr1 C3 87.46(8) . .
C1 Cr1 C3 87.46(8) . 7_565
C3 Cr1 C3 93.95(11) . 7_565
C1 Cr1 C2 88.59(8) . 7_565
C3 Cr1 C2 175.11(8) . 7_565
C3 Cr1 C2 88.75(8) 7_565 7_565
C1 Cr1 C2 88.58(8) . .
C3 Cr1 C2 88.75(8) . .
C3 Cr1 C2 175.11(8) 7_565 .
C2 Cr1 C2 88.28(12) 7_565 .
C1 Cr1 C6 172.04(11) . .
C3 Cr1 C6 87.11(8) . .
C3 Cr1 C6 87.11(8) 7_565 .
C2 Cr1 C6 97.11(8) 7_565 .
C2 Cr1 C6 97.11(8) . .
O1 C1 Cr1 176.7(2) . .
O2 C2 Cr1 174.76(18) . .
O3 C3 Cr1 177.73(18) . .
O6 C6 C7 106.3(2) . .
O6 C6 Cr1 128.84(19) . .
C7 C6 Cr1 124.8(2) . .
C6 O6 C14 123.1(2) . .
C10 S1 C7 91.38(13) . .
C8 C7 C6 129.4(3) . .
C8 C7 S1 111.3(2) . .
C6 C7 S1 119.4(2) . .
C9 C8 C7 111.0(3) . .
C9 C8 H8 124.5 . .
C7 C8 H8 124.5 . .
N1 C9 C10 108.0(3) . .
N1 C9 C8 136.1(3) . .
C10 C9 C8 115.9(3) . .
C9 C10 C11 108.4(3) . .
C9 C10 S1 110.5(2) . .
C11 C10 S1 141.1(3) . .
C12 C11 C10 104.8(3) . .
C12 C11 H11 127.6 . .
C10 C11 H11 127.6 . .
N1 C12 C11 111.6(3) . .
N1 C12 H12 124.2 . .
C11 C12 H12 124.2 . .
C12 N1 C9 107.1(3) . .
C12 N1 C13 127.3(3) . .
C9 N1 C13 125.6(3) . .
N1 C13 H13A 109.5 . .
N1 C13 H13B 109.5 . .
H13A C13 H13B 109.5 . .
N1 C13 H13C 109.5 . .
H13A C13 H13C 109.5 . .
H13B C13 H13C 109.5 . .
O6 C14 C15 107.1(2) . .
O6 C14 H14A 110.3 . .
C15 C14 H14A 110.3 . .
O6 C14 H14B 110.3 . .
C15 C14 H14B 110.3 . .
H14A C14 H14B 108.6 . .
C14 C15 H15A 109.5 . .
C14 C15 H15B 109.5 . .
H15A C15 H15B 109.5 . .
C14 C15 H15C 109.5 . .
H15A C15 H15C 109.5 . .
H15B C15 H15C 109.5 . .

loop_
_geom_bond_atom_site_label_1
_geom_bond_atom_site_label_2
_geom_bond_distance
_geom_bond_site_symmetry_2
Cr1 C1 1.867(3) .
Cr1 C3 1.897(2) .
Cr1 C3 1.897(2) 7_565
Cr1 C2 1.904(2) 7_565
Cr1 C2 1.904(2) .
Cr1 C6 2.082(3) .
C1 O1 1.149(3) .
C2 O2 1.143(2) .
C3 O3 1.141(2) .
C6 O6 1.332(3) .
C6 C7 1.438(4) .
O6 C14 1.448(3) .
S1 C10 1.721(3) .
S1 C7 1.774(3) .
C7 C8 1.395(4) .
C8 C9 1.394(4) .
C8 H8 0.9500 .
C9 N1 1.383(3) .
C9 C10 1.389(4) .
C10 C11 1.419(4) .
C11 C12 1.374(4) .
C11 H11 0.9500 .
C12 N1 1.365(4) .
C12 H12 0.9500 .
N1 C13 1.461(4) .
C13 H13A 0.9800 .
C13 H13B 0.9800 .
C13 H13C 0.9800 .
C14 C15 1.497(4) .
C14 H14A 0.9900 .
C14 H14B 0.9900 .
C15 H15A 0.9800 .
C15 H15B 0.9800 .
C15 H15C 0.9800 .

loop_
_geom_torsion_atom_site_label_1
_geom_torsion_atom_site_label_2
_geom_torsion_atom_site_label_3
_geom_torsion_atom_site_label_4
_geom_torsion
C3 Cr1 C6 O6 132.95(6)
C2 Cr1 C6 O6 44.57(6)
C3 Cr1 C6 C7 -47.05(6)
C2 Cr1 C6 C7 -135.43(6)
C7 C6 O6 C14 180.0
Cr1 C6 O6 C14 0.0
O6 C6 C7 C8 180.0
Cr1 C6 C7 C8 0.0
O6 C6 C7 S1 0.0
Cr1 C6 C7 S1 180.0
C10 S1 C7 C8 0.0
C10 S1 C7 C6 180.0
C6 C7 C8 C9 180.0
S1 C7 C8 C9 0.0
C7 C8 C9 N1 180.0
C7 C8 C9 C10 0.0
N1 C9 C10 C11 0.0
C8 C9 C10 C11 180.0
N1 C9 C10 S1 180.0
C8 C9 C10 S1 0.0
C7 S1 C10 C9 0.0
C7 S1 C10 C11 180.0
C9 C10 C11 C12 0.0
S1 C10 C11 C12 180.0
C10 C11 C12 N1 0.0
C11 C12 N1 C9 0.0
C11 C12 N1 C13 180.0
C10 C9 N1 C12 0.0
C8 C9 N1 C12 180.0
C10 C9 N1 C13 180.0
C8 C9 N1 C13 0.0
C6 O6 C14 C15 180.0
